data_9002426
loop_
_publ_author_name
'Cahill, C. L.'
'Burns, P. C.'

_publ_section_title
;
 The structure of agrinierite: a Sr-containing uranyl oxide hydrate mineral
;
_journal_name_full 'American Mineralogist'
_journal_page_first 1294
_journal_page_last 1297
_journal_volume 85
_journal_year 2000
_chemical_formula_sum 'Ca0.65 H14 K2 O27 Sr0.35 U6'
_chemical_name_mineral Agrinierite
_space_group_IT_number 42
_symmetry_space_group_name_Hall 'F -2 2'
_symmetry_space_group_name_H-M 'F 2 m m'
_cell_angle_alpha 90
_cell_angle_beta 90
_cell_angle_gamma 90
_cell_formula_units_Z 8
_cell_length_a 14.094
_cell_length_b 14.127
_cell_length_c 24.106
_cell_volume 4799.648
_database_code_amcsd 0002511
_exptl_crystal_density_diffrn 5.561
_cod_original_formula_sum 'U6 (Sr.35 Ca.65) K2 O27 H14'
_cod_database_code 9002426

loop_
_space_group_symop_operation_xyz
x,y,z
1/2+x,y,1/2+z
1/2+x,1/2+y,z
x,1/2+y,1/2+z
x,y,-z
1/2+x,y,1/2-z
1/2+x,1/2+y,-z
x,1/2+y,1/2-z
x,-y,z
1/2+x,-y,1/2+z
1/2+x,1/2-y,z
x,1/2-y,1/2+z
x,-y,-z
1/2+x,-y,1/2-z
1/2+x,1/2-y,-z
x,1/2-y,1/2-z

loop_
_atom_site_aniso_label
_atom_site_aniso_U_11
_atom_site_aniso_U_22
_atom_site_aniso_U_33
_atom_site_aniso_U_12
_atom_site_aniso_U_13
_atom_site_aniso_U_23
U1 0.01300 0.01700 0.01400 0.00000 0.00000 0.00000
U2 0.00800 0.01400 0.01900 0.00100 -0.00100 0.00200
U3 0.01100 0.01500 0.01700 0.00000 0.00000 0.00400
U4 0.00800 0.01500 0.01700 0.00100 0.00200 -0.00300
K2 0.06100 0.04300 0.01100 0.00000 0.00000 0.00000
K3 0.04800 0.02100 0.05400 0.00000 0.00900 0.00000
K4 0.01800 0.04200 0.02200 0.00000 0.00000 0.00000

loop_
_atom_site_label
_atom_site_fract_x
_atom_site_fract_y
_atom_site_fract_z
_atom_site_occupancy
_atom_site_U_iso_or_equiv
_atom_site_type_symbol
_atom_site_attached_hydrogens
U1 0.37230 0.23360 0.50000 1.00000 0.01500 U 0
U2 0.58030 0.27100 0.59030 1.00000 0.01400 U 0
U3 0.61600 0.25000 0.75000 1.00000 0.01400 U 0
U4 0.32790 0.24020 0.33990 1.00000 0.01400 U 0
Sr1 0.67530 0.00000 0.65840 0.35000 0.02600 Sr 0
Ca1 0.67530 0.00000 0.65840 0.65000 0.02600 Ca 0
K2 0.49300 0.50000 0.50000 1.00000 0.03900 K 0
K3 0.65410 0.50000 0.66990 1.00000 0.04100 K 0
K4 0.56290 0.00000 0.50000 1.00000 0.02700 K 0
O1 0.29940 0.36290 0.35080 1.00000 0.00700 O 0
O2 0.55790 0.39720 0.58470 1.00000 0.01700 O 0
O-H4 0.74340 0.30360 0.56460 1.00000 0.02300 O 1
O5 0.54200 0.26400 0.50000 1.00000 0.02700 O 0
O6 0.43000 0.24290 0.41280 1.00000 0.02500 O 0
O7 0.67000 0.20250 0.83380 1.00000 0.01200 O 0
O-H8 0.48170 0.29080 0.30950 1.00000 0.02100 O 1
O9 0.89800 0.39000 0.50000 1.00000 0.01300 O 0
O10 0.60980 0.14460 0.59370 1.00000 0.01900 O 0
O11 0.28100 0.25000 0.25000 1.00000 0.01200 O 0
O12 0.35580 0.11800 0.32810 1.00000 0.02200 O 0
O13 0.61460 0.12550 0.72310 1.00000 0.02000 O 0
O14 0.34000 0.35900 0.50000 1.00000 0.02800 O 0
Wat1 0.46500 0.50000 0.68600 1.00000 0.05000 O 2
Wat2 0.29500 0.50000 0.74000 1.00000 0.02600 O 2
Wat3 0.23900 0.50000 0.56280 1.00000 0.02100 O 2
Wat4 0.50200 0.00000 0.64200 1.00000 0.03800 O 2
Wat5 0.77600 0.50000 0.57500 1.00000 0.03800 O 2

loop_
_cod_changelog_entry_id
_cod_changelog_entry_author
_cod_changelog_entry_date
_cod_changelog_entry_text
1
;cod-tools version 3.8.0
Id: cif_guess_AMCSD_atom_types 9574 2023-05-10 09:00:05Z saulius
;
2023-05-10T18:48:02+03:00
;Derived atom types and hydrogen counts
from atom names that follow the AMCSD naming convention
(Wat == water, O-H == hydroxyl).
;

loop_
_cod_related_entry_id
_cod_related_entry_database
_cod_related_entry_code
1 AMCSD 0002511
